data_4124576
loop_
_publ_author_name
'Blake, Matthew P.'
'Kaltsoyannis, Nikolas'
'Mountford, Philip'

_publ_section_title
;
 Probing the Limits of Alkaline Earth-Transition Metal Bonding: An
 Experimental and Computational Study.
;
_journal_issue 38
_journal_name_full 'Journal of the American Chemical Society'
_journal_page_first 12352
_journal_page_last 12368
_journal_paper_doi 10.1021/jacs.5b07866
_journal_volume 137
_journal_year 2015
_chemical_formula_moiety 'C54 H90 Co2 O9 P2 Sr1'
_chemical_formula_sum 'C54 H90 Co2 O9 P2 Sr'
_chemical_formula_weight 1150.74
_chemical_name_systematic
;
Sr{Co(CO)3(PCy3)}2(THF)3
;
_space_group_IT_number 2
_symmetry_cell_setting triclinic
_symmetry_space_group_name_Hall '-P 1'
_symmetry_space_group_name_H-M 'P -1'
_atom_sites_solution_hydrogens difmap
_atom_sites_solution_primary direct
_atom_sites_solution_secondary difmap
_cell_angle_alpha 75.424(2)
_cell_angle_beta 79.921(2)
_cell_angle_gamma 76.665(2)
_cell_formula_units_Z 2
_cell_length_a 11.5294(3)
_cell_length_b 15.0404(4)
_cell_length_c 17.5701(4)
_cell_measurement_reflns_used 15997
_cell_measurement_temperature 150
_cell_measurement_theta_max 77
_cell_measurement_theta_min 3
_cell_volume 2846.99(13)
_computing_cell_refinement 'CrysAlis, (Oxford Diffraction, 2002)'
_computing_data_collection 'SuperNova, (Oxford Diffraction, 2010)'
_computing_data_reduction 'CrysAlis, (Oxford Diffraction, 2002)'
_computing_molecular_graphics 'CAMERON (Watkin et al., 1996)'
_computing_publication_material 'CRYSTALS (Betteridge et al., 2003)'
_computing_structure_refinement 'CRYSTALS (Betteridge et al., 2003)'
_computing_structure_solution 'SIR92 (Altomare et al., 1994)'
_diffrn_ambient_temperature 150
_diffrn_measured_fraction_theta_full 0.995
_diffrn_measured_fraction_theta_max 0.984
_diffrn_measurement_device Area
_diffrn_measurement_device_type 'Oxford Diffraction SuperNova'
_diffrn_measurement_method \w
_diffrn_radiation_monochromator graphite
_diffrn_radiation_type 'Cu K\a'
_diffrn_radiation_wavelength 1.54184
_diffrn_reflns_av_R_equivalents 0.027
_diffrn_reflns_limit_h_max 13
_diffrn_reflns_limit_h_min -14
_diffrn_reflns_limit_k_max 14
_diffrn_reflns_limit_k_min -18
_diffrn_reflns_limit_l_max 21
_diffrn_reflns_limit_l_min -22
_diffrn_reflns_number 29618
_diffrn_reflns_theta_full 74.567
_diffrn_reflns_theta_max 76.874
_diffrn_reflns_theta_min 3.096
_diffrn_standards_number 0
_exptl_absorpt_coefficient_mu 6.653
_exptl_absorpt_correction_T_max 0.26
_exptl_absorpt_correction_T_min 0.17
_exptl_absorpt_correction_type multi-scan
_exptl_absorpt_process_details 'CrysAlis, (Oxford Diffraction, 2002)'
_exptl_crystal_colour colourless
_exptl_crystal_density_diffrn 1.342
_exptl_crystal_density_method 'not measured'
_exptl_crystal_description block
_exptl_crystal_F_000 1216
_exptl_crystal_size_max 0.200
_exptl_crystal_size_mid 0.200
_exptl_crystal_size_min 0.200
_refine_diff_density_max 1.15
_refine_diff_density_min -0.72
_refine_ls_extinction_method None
_refine_ls_goodness_of_fit_ref 1.0352
_refine_ls_hydrogen_treatment constr
_refine_ls_matrix_type full
_refine_ls_number_parameters 649
_refine_ls_number_reflns 10263
_refine_ls_number_restraints 124
_refine_ls_R_factor_all 0.0410
_refine_ls_R_factor_gt 0.0369
_refine_ls_shift/su_max 0.0015599
_refine_ls_shift/su_mean 0.0000459
_refine_ls_structure_factor_coef F
_refine_ls_weighting_details
;
 Method, part 1, Chebychev polynomial, (Watkin, 1994, Prince, 1982) 
 [weight] = 1.0/[A~0~*T~0~(x)+A~1~*T~1~(x) ... +A~n-1~]*T~n-1~(x)] 
 where A~i~ are the Chebychev coefficients listed below and x= Fcalc/Fmax 
 Method = Robust Weighting (Prince, 1982) 
 W = [weight] * [1-(deltaF/6*sigmaF)^2^]^2^ 
 A~i~ are: 
 29.7 -45.1 25.5 -11.1 
;
_refine_ls_weighting_scheme calc
_refine_ls_wR_factor_all 0.0385
_refine_ls_wR_factor_gt 0.0364
_refine_ls_wR_factor_ref 0.0358
_reflns_limit_h_max 14
_reflns_limit_h_min -14
_reflns_limit_k_max 18
_reflns_limit_k_min -18
_reflns_limit_l_max 22
_reflns_limit_l_min 0
_reflns_number_gt 10736
_reflns_number_total 11830
_reflns_threshold_expression I>2.0\s(I)
_oxford_diffrn_Wilson_B_factor 1.96
_oxford_diffrn_Wilson_scale 0.07
_oxford_refine_ls_r_factor_ref 0.0354
_oxford_refine_ls_scale 4.249(3)
_oxford_reflns_number_all 11786
_oxford_reflns_threshold_expression_ref I>3.0\s(I)
_cod_data_source_file ja5b07866_si_002.cif
_cod_data_source_block compound_21
_cod_depositor_comments
;
The following automatic conversions were performed:

'_symmetry_cell_setting' value 'Triclinic' changed to 'triclinic'
according to
/usr/data/users/saulius/crontab/automatic-downloads/current/ACS/lib/dictionaries/cif_core.dic
dictionary named 'cif_core.dic' version 2.4.2 from 2011-04-26.

'_atom_sites_solution_primary' value 'Direct' changed to 'direct'
according to
/usr/data/users/saulius/crontab/automatic-downloads/current/ACS/lib/dictionaries/cif_core.dic
dictionary named 'cif_core.dic' version 2.4.2 from 2011-04-26.

Automatic conversion script
Id: cif_fix_values 3271 2015-04-21 07:52:19Z andrius 
;
_cod_original_cell_volume 2847.00(12)
_cod_original_sg_symbol_H-M 'P -1 '
_cod_original_formula_sum 'C54 H90 Co2 O9 P2 Sr1'
_cod_database_code 4124576

loop_
_symmetry_equiv_pos_as_xyz
x,y,z
-x,-y,-z

loop_
_atom_site_label
_atom_site_type_symbol
_atom_site_fract_x
_atom_site_fract_y
_atom_site_fract_z
_atom_site_U_iso_or_equiv
_atom_site_occupancy
_atom_site_adp_type
_atom_site_refinement_flags_posn
_atom_site_refinement_flags_adp
Sr1 Sr 0.452490(18) 0.727689(14) 0.523716(12) 0.0235 1.0000 Uani . U
Co1 Co 0.36754(3) 0.52449(3) 0.66456(2) 0.0252 1.0000 Uani . .
Co2 Co 0.33641(3) 1.05195(3) 0.36004(2) 0.0231 1.0000 Uani . .
P1 P 0.32471(5) 0.44131(4) 0.78498(3) 0.0211 1.0000 Uani . .
P2 P 0.33408(5) 1.11482(4) 0.23183(3) 0.0208 1.0000 Uani . .
O1 O 0.49465(16) 0.39020(14) 0.57024(11) 0.0370 1.0000 Uani . .
O2 O 0.5164(2) 0.64856(16) 0.68147(13) 0.0540 1.0000 Uani . .
O3 O 0.12621(19) 0.60066(18) 0.62065(14) 0.0567 1.0000 Uani . .
O4 O 0.46695(18) 0.85968(13) 0.39956(11) 0.0396 1.0000 Uani . .
O5 O 0.44120(19) 1.16096(14) 0.43425(13) 0.0446 1.0000 Uani . .
O6 O 0.08824(18) 1.07041(18) 0.43332(14) 0.0565 1.0000 Uani . .
O7 O 0.30180(18) 0.82704(13) 0.60786(11) 0.0387 1.0000 Uani . .
O8 O 0.25858(15) 0.75048(14) 0.46380(11) 0.0368 1.0000 Uani D U
O9 O 0.6759(2) 0.65211(19) 0.51684(18) 0.0657 1.0000 Uani D U
C1 C 0.4434(2) 0.44445(17) 0.60832(13) 0.0286 1.0000 Uani . .
C2 C 0.4559(3) 0.59746(18) 0.67733(15) 0.0361 1.0000 Uani . .
C3 C 0.2225(2) 0.57292(19) 0.63762(15) 0.0348 1.0000 Uani . .
C4 C 0.4138(2) 0.93732(17) 0.37900(14) 0.0287 1.0000 Uani . .
C5 C 0.4013(2) 1.11994(17) 0.40013(14) 0.0301 1.0000 Uani . .
C6 C 0.1856(2) 1.06354(19) 0.40158(15) 0.0341 1.0000 Uani . .
C7 C 0.2665(2) 0.50706(16) 0.86517(13) 0.0241 1.0000 Uani . .
C8 C 0.1422(2) 0.56901(18) 0.85308(16) 0.0314 1.0000 Uani . .
C9 C 0.0964(2) 0.62430(19) 0.91800(17) 0.0384 1.0000 Uani . .
C10 C 0.1841(3) 0.68436(18) 0.92166(16) 0.0372 1.0000 Uani . .
C11 C 0.3076(2) 0.62377(18) 0.93513(15) 0.0337 1.0000 Uani . .
C12 C 0.3544(2) 0.56687(17) 0.87145(15) 0.0302 1.0000 Uani . .
C13 C 0.4533(2) 0.34862(15) 0.82267(13) 0.0242 1.0000 Uani . .
C14 C 0.5752(2) 0.37857(17) 0.79018(14) 0.0297 1.0000 Uani . .
C15 C 0.6800(2) 0.29779(19) 0.81232(15) 0.0344 1.0000 Uani . .
C16 C 0.6727(2) 0.2596(2) 0.90133(15) 0.0374 1.0000 Uani . .
C17 C 0.5531(3) 0.2299(2) 0.93308(16) 0.0394 1.0000 Uani . .
C18 C 0.4469(2) 0.31051(18) 0.91239(14) 0.0318 1.0000 Uani . .
C19 C 0.2006(2) 0.37819(16) 0.79239(14) 0.0277 1.0000 Uani . .
C20 C 0.1479(2) 0.32948(19) 0.87460(16) 0.0355 1.0000 Uani . .
C21 C 0.0305(2) 0.3028(2) 0.8682(2) 0.0428 1.0000 Uani . .
C22 C 0.0489(3) 0.2391(2) 0.8108(2) 0.0469 1.0000 Uani . .
C23 C 0.1104(3) 0.2818(3) 0.7302(2) 0.0542 1.0000 Uani . .
C24 C 0.2271(3) 0.3108(2) 0.73616(19) 0.0426 1.0000 Uani . .
C25 C 0.4777(2) 1.08635(15) 0.16730(13) 0.0244 1.0000 Uani . .
C26 C 0.5132(2) 0.98200(17) 0.16574(16) 0.0323 1.0000 Uani . .
C27 C 0.6324(2) 0.9612(2) 0.11350(18) 0.0394 1.0000 Uani . .
C28 C 0.7318(2) 0.99177(19) 0.14043(18) 0.0387 1.0000 Uani . .
C29 C 0.6983(2) 1.09554(18) 0.14222(16) 0.0345 1.0000 Uani . .
C30 C 0.5791(2) 1.11726(17) 0.19382(15) 0.0291 1.0000 Uani . .
C31 C 0.3075(2) 1.24605(15) 0.21109(14) 0.0250 1.0000 Uani . .
C32 C 0.3404(3) 1.30055(17) 0.12694(16) 0.0363 1.0000 Uani . .
C33 C 0.3321(3) 1.40371(18) 0.12592(19) 0.0421 1.0000 Uani . .
C34 C 0.2059(3) 1.4477(2) 0.1572(2) 0.0532 1.0000 Uani . .
C35 C 0.1686(3) 1.3928(2) 0.2402(2) 0.0543 1.0000 Uani . .
C36 C 0.1794(2) 1.28847(18) 0.24246(19) 0.0400 1.0000 Uani . .
C37 C 0.2174(2) 1.09086(16) 0.18181(13) 0.0256 1.0000 Uani . .
C38 C 0.2332(3) 1.11467(19) 0.09095(15) 0.0357 1.0000 Uani . .
C39 C 0.1260(3) 1.1007(2) 0.05858(18) 0.0419 1.0000 Uani . .
C40 C 0.1060(3) 1.0003(2) 0.08895(17) 0.0420 1.0000 Uani . .
C41 C 0.0906(3) 0.9750(2) 0.17877(18) 0.0466 1.0000 Uani . .
C42 C 0.1954(3) 0.99068(19) 0.21318(16) 0.0376 1.0000 Uani . .
C43 C 0.2416(3) 0.7929(2) 0.68545(18) 0.0446 1.0000 Uani . .
C44 C 0.1266(3) 0.8642(3) 0.6927(2) 0.0545 1.0000 Uani . .
C45 C 0.1588(3) 0.9554(2) 0.6419(2) 0.0585 1.0000 Uani . .
C46 C 0.2837(3) 0.9276(2) 0.59789(17) 0.0433 1.0000 Uani . .
C47 C 0.1439(2) 0.8081(2) 0.48735(19) 0.0471 1.0000 Uani D U
C48 C 0.0728(5) 0.8287(5) 0.4166(3) 0.0426 0.5000 Uani D U
C49 C 0.1268(4) 0.7432(6) 0.3810(6) 0.0576 0.5000 Uani D U
C50 C 0.2583(3) 0.7421(3) 0.3841(2) 0.0643 1.0000 Uani D U
C51 C 0.7744(3) 0.6972(3) 0.5089(4) 0.0935 1.0000 Uani D U
C52 C 0.8784(8) 0.6171(6) 0.4917(7) 0.1051 0.5000 Uani D U
C53 C 0.8343(7) 0.5502(8) 0.5670(7) 0.0954 0.5000 Uani D U
C54 C 0.7158(3) 0.5527(3) 0.5392(3) 0.0803 1.0000 Uani D U
C481 C 0.0549(6) 0.7993(7) 0.4368(5) 0.0602 0.5000 Uani D U
C491 C 0.1298(4) 0.7663(7) 0.3654(5) 0.0563 0.5000 Uani D U
C521 C 0.8811(7) 0.6205(5) 0.5340(8) 0.0973 0.5000 Uani D U
C531 C 0.8491(5) 0.5243(6) 0.5461(7) 0.0805 0.5000 Uani D U
H71 H 0.2616 0.4614 0.9112 0.0339 1.0000 Uiso R .
H81 H 0.0949 0.5219 0.8565 0.0395 1.0000 Uiso R .
H82 H 0.1411 0.6134 0.8071 0.0383 1.0000 Uiso R .
H91 H 0.0150 0.6611 0.9162 0.0461 1.0000 Uiso R .
H92 H 0.0943 0.5746 0.9660 0.0498 1.0000 Uiso R .
H101 H 0.1498 0.7191 0.9592 0.0460 1.0000 Uiso R .
H102 H 0.1901 0.7270 0.8719 0.0449 1.0000 Uiso R .
H111 H 0.3659 0.6622 0.9279 0.0452 1.0000 Uiso R .
H112 H 0.3125 0.5832 0.9864 0.0436 1.0000 Uiso R .
H121 H 0.4328 0.5240 0.8789 0.0423 1.0000 Uiso R .
H122 H 0.3723 0.6084 0.8166 0.0392 1.0000 Uiso R .
H131 H 0.4538 0.2945 0.7991 0.0336 1.0000 Uiso R .
H141 H 0.5942 0.4001 0.7338 0.0384 1.0000 Uiso R .
H142 H 0.5835 0.4222 0.8231 0.0357 1.0000 Uiso R .
H151 H 0.6745 0.2467 0.7937 0.0425 1.0000 Uiso R .
H152 H 0.7564 0.3213 0.7960 0.0445 1.0000 Uiso R .
H161 H 0.6847 0.3079 0.9282 0.0501 1.0000 Uiso R .
H162 H 0.7408 0.2049 0.9085 0.0499 1.0000 Uiso R .
H171 H 0.5449 0.2081 0.9913 0.0440 1.0000 Uiso R .
H172 H 0.5402 0.1825 0.9045 0.0470 1.0000 Uiso R .
H181 H 0.4412 0.3621 0.9417 0.0358 1.0000 Uiso R .
H182 H 0.3721 0.2867 0.9291 0.0390 1.0000 Uiso R .
H191 H 0.1369 0.4316 0.7730 0.0347 1.0000 Uiso R .
H201 H 0.2086 0.2696 0.8990 0.0475 1.0000 Uiso R .
H202 H 0.1331 0.3827 0.8992 0.0456 1.0000 Uiso R .
H211 H -0.0351 0.3567 0.8549 0.0553 1.0000 Uiso R .
H212 H -0.0085 0.2732 0.9176 0.0555 1.0000 Uiso R .
H221 H 0.1102 0.1796 0.8319 0.0580 1.0000 Uiso R .
H222 H -0.0326 0.2239 0.8097 0.0571 1.0000 Uiso R .
H231 H 0.0537 0.3381 0.7012 0.0662 1.0000 Uiso R .
H232 H 0.1284 0.2346 0.6980 0.0693 1.0000 Uiso R .
H241 H 0.2838 0.2586 0.7520 0.0532 1.0000 Uiso R .
H242 H 0.2501 0.3446 0.6860 0.0508 1.0000 Uiso R .
H251 H 0.4739 1.1237 0.1095 0.0328 1.0000 Uiso R .
H261 H 0.4510 0.9573 0.1543 0.0428 1.0000 Uiso R .
H262 H 0.5179 0.9509 0.2199 0.0402 1.0000 Uiso R .
H271 H 0.6493 0.8989 0.1177 0.0488 1.0000 Uiso R .
H272 H 0.6245 0.9965 0.0590 0.0501 1.0000 Uiso R .
H281 H 0.8051 0.9870 0.1060 0.0523 1.0000 Uiso R .
H282 H 0.7447 0.9459 0.1903 0.0519 1.0000 Uiso R .
H291 H 0.7682 1.1097 0.1568 0.0418 1.0000 Uiso R .
H292 H 0.6987 1.1295 0.0860 0.0437 1.0000 Uiso R .
H301 H 0.5570 1.1894 0.1780 0.0387 1.0000 Uiso R .
H302 H 0.5827 1.0981 0.2467 0.0395 1.0000 Uiso R .
H311 H 0.3649 1.2561 0.2437 0.0327 1.0000 Uiso R .
H321 H 0.2897 1.2918 0.0956 0.0483 1.0000 Uiso R .
H322 H 0.4284 1.2770 0.1075 0.0537 1.0000 Uiso R .
H331 H 0.3562 1.4350 0.0764 0.0582 1.0000 Uiso R .
H332 H 0.3838 1.4047 0.1635 0.0591 1.0000 Uiso R .
H341 H 0.2027 1.5114 0.1577 0.0632 1.0000 Uiso R .
H342 H 0.1417 1.4423 0.1221 0.0635 1.0000 Uiso R .
H351 H 0.2220 1.4033 0.2704 0.0665 1.0000 Uiso R .
H352 H 0.0902 1.4198 0.2583 0.0674 1.0000 Uiso R .
H361 H 0.1731 1.2463 0.2971 0.0478 1.0000 Uiso R .
H362 H 0.1245 1.2877 0.2007 0.0468 1.0000 Uiso R .
H371 H 0.1453 1.1372 0.1989 0.0322 1.0000 Uiso R .
H381 H 0.3081 1.0777 0.0710 0.0468 1.0000 Uiso R .
H382 H 0.2311 1.1821 0.0795 0.0465 1.0000 Uiso R .
H391 H 0.1454 1.1146 0.0023 0.0492 1.0000 Uiso R .
H392 H 0.0489 1.1491 0.0660 0.0527 1.0000 Uiso R .
H401 H 0.0356 0.9933 0.0689 0.0491 1.0000 Uiso R .
H402 H 0.1731 0.9550 0.0673 0.0492 1.0000 Uiso R .
H411 H 0.0170 1.0160 0.2012 0.0617 1.0000 Uiso R .
H412 H 0.0720 0.9108 0.1952 0.0610 1.0000 Uiso R .
H421 H 0.1795 0.9759 0.2717 0.0491 1.0000 Uiso R .
H422 H 0.2667 0.9477 0.2002 0.0505 1.0000 Uiso R .
H431 H 0.2951 0.7915 0.7233 0.0574 1.0000 Uiso R .
H432 H 0.2251 0.7309 0.6896 0.0544 1.0000 Uiso R .
H441 H 0.0949 0.8719 0.7451 0.0657 1.0000 Uiso R .
H442 H 0.0683 0.8464 0.6685 0.0680 1.0000 Uiso R .
H451 H 0.1623 0.9934 0.6785 0.0702 1.0000 Uiso R .
H452 H 0.0966 0.9910 0.6036 0.0687 1.0000 Uiso R .
H461 H 0.2890 0.9656 0.5421 0.0558 1.0000 Uiso R .
H462 H 0.3396 0.9404 0.6287 0.0587 1.0000 Uiso R .
H471 H 0.1035 0.7815 0.5392 0.0537 1.0000 Uiso R .
H472 H 0.1675 0.8726 0.4857 0.0588 1.0000 Uiso R .
H481 H 0.0851 0.8855 0.3807 0.0544 0.5000 Uiso R .
H482 H -0.0107 0.8319 0.4335 0.0544 0.5000 Uiso R .
H491 H 0.1007 0.6879 0.4112 0.0694 0.5000 Uiso R .
H492 H 0.1102 0.7542 0.3280 0.0694 0.5000 Uiso R .
H501 H 0.2921 0.6724 0.3919 0.0755 1.0000 Uiso R .
H502 H 0.3073 0.7824 0.3391 0.0749 1.0000 Uiso R .
H511 H 0.7778 0.7172 0.5555 0.1128 1.0000 Uiso R .
H512 H 0.7721 0.7492 0.4649 0.1128 1.0000 Uiso R .
H521 H 0.9501 0.6270 0.5050 0.1192 0.5000 Uiso R .
H522 H 0.8892 0.6141 0.4375 0.1192 0.5000 Uiso R .
H531 H 0.8197 0.5479 0.6224 0.1188 0.5000 Uiso R .
H532 H 0.8880 0.4948 0.5576 0.1188 0.5000 Uiso R .
H541 H 0.6737 0.5299 0.5892 0.0975 1.0000 Uiso R .
H542 H 0.6991 0.5246 0.5007 0.0975 1.0000 Uiso R .
H4811 H 0.0064 0.8590 0.4195 0.0732 0.5000 Uiso R .
H4812 H 0.0050 0.7566 0.4654 0.0732 0.5000 Uiso R .
H4911 H 0.1155 0.8283 0.3341 0.0730 0.5000 Uiso R .
H4912 H 0.1203 0.7238 0.3362 0.0730 0.5000 Uiso R .
H5211 H 0.9232 0.6385 0.5678 0.1253 0.5000 Uiso R .
H5212 H 0.9334 0.6095 0.4878 0.1253 0.5000 Uiso R .
H5311 H 0.8669 0.5133 0.5989 0.0994 0.5000 Uiso R .
H5312 H 0.8883 0.4720 0.5239 0.0994 0.5000 Uiso R .

loop_
_atom_site_aniso_label
_atom_site_aniso_U_11
_atom_site_aniso_U_22
_atom_site_aniso_U_33
_atom_site_aniso_U_23
_atom_site_aniso_U_13
_atom_site_aniso_U_12
Sr1 0.02515(10) 0.02445(10) 0.02115(9) -0.00575(7) -0.00571(7) -0.00233(7)
Co1 0.02785(19) 0.02594(19) 0.01850(17) -0.00355(14) -0.00360(14) 0.00045(15)
Co2 0.02645(18) 0.02480(18) 0.01915(17) -0.00385(14) -0.00392(14) -0.00722(14)
P1 0.0229(2) 0.0212(2) 0.0191(2) -0.0053(2) -0.00342(19) -0.0026(2)
P2 0.0232(3) 0.0195(2) 0.0193(2) -0.00379(19) -0.00249(19) -0.0040(2)
O1 0.0339(9) 0.0446(10) 0.0317(9) -0.0173(8) -0.0040(7) 0.0039(8)
O2 0.0683(15) 0.0497(13) 0.0493(12) 0.0011(10) -0.0074(11) -0.0350(12)
O3 0.0349(11) 0.0665(15) 0.0577(14) 0.0012(11) -0.0164(10) 0.0038(10)
O4 0.0482(11) 0.0288(9) 0.0359(10) 0.0021(7) -0.0095(8) -0.0029(8)
O5 0.0525(12) 0.0441(11) 0.0474(11) -0.0165(9) -0.0146(9) -0.0162(9)
O6 0.0305(10) 0.0753(16) 0.0521(13) -0.0052(12) 0.0054(9) -0.0051(10)
O7 0.0453(11) 0.0366(10) 0.0320(9) -0.0125(8) 0.0006(8) -0.0021(8)
O8 0.0284(8) 0.0476(10) 0.0347(9) -0.0125(8) -0.0099(7) 0.0003(7)
O9 0.0336(10) 0.0721(14) 0.1041(18) -0.0431(13) -0.0200(11) -0.0008(10)
C1 0.0274(11) 0.0351(12) 0.0214(11) -0.0037(9) -0.0066(9) -0.0025(9)
C2 0.0455(15) 0.0317(13) 0.0246(12) 0.0041(10) -0.0043(10) -0.0062(11)
C3 0.0363(14) 0.0357(13) 0.0268(12) -0.0038(10) -0.0048(10) 0.0012(11)
C4 0.0337(12) 0.0317(12) 0.0216(11) -0.0028(9) -0.0047(9) -0.0105(10)
C5 0.0321(12) 0.0304(12) 0.0290(12) -0.0064(10) -0.0056(10) -0.0071(10)
C6 0.0351(13) 0.0391(14) 0.0272(12) -0.0034(10) -0.0067(10) -0.0071(11)
C7 0.0268(11) 0.0229(10) 0.0215(10) -0.0056(8) -0.0008(8) -0.0039(8)
C8 0.0292(12) 0.0288(12) 0.0359(13) -0.0110(10) -0.0045(10) -0.0004(9)
C9 0.0377(14) 0.0333(13) 0.0411(14) -0.0152(11) 0.0006(11) 0.0027(11)
C10 0.0502(16) 0.0273(12) 0.0329(13) -0.0131(10) -0.0012(11) -0.0014(11)
C11 0.0459(14) 0.0294(12) 0.0290(12) -0.0109(10) -0.0040(10) -0.0089(11)
C12 0.0320(12) 0.0310(12) 0.0304(12) -0.0125(10) 0.0001(10) -0.0085(10)
C13 0.0272(11) 0.0230(10) 0.0215(10) -0.0050(8) -0.0053(8) -0.0011(8)
C14 0.0271(11) 0.0318(12) 0.0256(11) -0.0024(9) -0.0030(9) -0.0012(9)
C15 0.0310(12) 0.0390(14) 0.0282(12) -0.0081(10) -0.0057(10) 0.0049(10)
C16 0.0363(13) 0.0416(14) 0.0307(13) -0.0091(11) -0.0146(10) 0.0086(11)
C17 0.0465(15) 0.0358(14) 0.0292(13) 0.0025(10) -0.0123(11) 0.0006(12)
C18 0.0331(12) 0.0355(13) 0.0220(11) 0.0003(9) -0.0061(9) -0.0025(10)
C19 0.0251(11) 0.0261(11) 0.0335(12) -0.0084(9) -0.0057(9) -0.0047(9)
C20 0.0339(13) 0.0314(13) 0.0418(14) -0.0065(11) -0.0007(11) -0.0120(10)
C21 0.0288(13) 0.0321(13) 0.0657(19) -0.0094(13) -0.0009(12) -0.0080(10)
C22 0.0305(13) 0.0332(14) 0.082(2) -0.0152(14) -0.0116(14) -0.0087(11)
C23 0.0504(18) 0.058(2) 0.071(2) -0.0324(17) -0.0163(16) -0.0167(15)
C24 0.0410(15) 0.0478(16) 0.0497(17) -0.0272(14) -0.0034(12) -0.0139(12)
C25 0.0258(11) 0.0214(10) 0.0234(10) -0.0044(8) -0.0020(8) -0.0010(8)
C26 0.0327(12) 0.0256(12) 0.0382(13) -0.0118(10) 0.0001(10) -0.0032(10)
C27 0.0382(14) 0.0338(13) 0.0453(15) -0.0191(12) 0.0002(12) 0.0024(11)
C28 0.0288(12) 0.0371(14) 0.0447(15) -0.0112(12) -0.0015(11) 0.0048(10)
C29 0.0254(12) 0.0359(13) 0.0387(14) -0.0071(11) -0.0020(10) -0.0021(10)
C30 0.0257(11) 0.0275(11) 0.0332(12) -0.0075(9) -0.0038(9) -0.0027(9)
C31 0.0231(10) 0.0209(10) 0.0297(11) -0.0053(9) -0.0018(9) -0.0031(8)
C32 0.0426(14) 0.0247(12) 0.0353(13) 0.0009(10) -0.0021(11) -0.0043(10)
C33 0.0371(14) 0.0232(12) 0.0560(17) 0.0032(11) -0.0009(12) -0.0025(10)
C34 0.0344(15) 0.0234(13) 0.092(3) -0.0046(14) -0.0061(15) 0.0026(11)
C35 0.0392(15) 0.0314(14) 0.085(2) -0.0197(15) 0.0122(16) 0.0008(12)
C36 0.0297(13) 0.0275(13) 0.0577(17) -0.0110(12) 0.0051(12) -0.0018(10)
C37 0.0277(11) 0.0271(11) 0.0239(11) -0.0082(9) -0.0028(9) -0.0068(9)
C38 0.0467(15) 0.0374(14) 0.0258(12) -0.0020(10) -0.0119(11) -0.0134(11)
C39 0.0485(16) 0.0409(15) 0.0402(15) -0.0102(12) -0.0240(13) -0.0013(12)
C40 0.0448(15) 0.0482(16) 0.0432(15) -0.0208(13) -0.0138(12) -0.0114(13)
C41 0.0559(18) 0.0569(18) 0.0409(15) -0.0176(13) -0.0025(13) -0.0338(15)
C42 0.0525(16) 0.0370(14) 0.0305(13) -0.0046(10) -0.0084(11) -0.0238(12)
C43 0.0487(16) 0.0446(16) 0.0375(15) -0.0111(12) 0.0030(12) -0.0071(13)
C44 0.0445(17) 0.068(2) 0.0426(17) -0.0162(15) -0.0013(13) 0.0067(15)
C45 0.057(2) 0.0484(18) 0.063(2) -0.0235(16) -0.0060(17) 0.0140(15)
C46 0.0601(18) 0.0344(14) 0.0306(13) -0.0071(11) -0.0079(12) 0.0017(13)
C47 0.0351(13) 0.0518(16) 0.0537(16) -0.0155(13) -0.0112(12) 0.0015(12)
C48 0.025(2) 0.055(3) 0.045(3) -0.001(2) -0.008(2) -0.011(2)
C49 0.046(3) 0.082(4) 0.048(3) -0.022(3) -0.018(2) -0.001(3)
C50 0.0511(17) 0.089(2) 0.0579(18) -0.0325(17) -0.0192(14) 0.0043(16)
C51 0.0440(18) 0.105(3) 0.140(3) -0.046(2) -0.012(2) -0.0091(19)
C52 0.057(3) 0.114(4) 0.138(4) -0.030(4) -0.016(4) 0.001(3)
C53 0.055(3) 0.102(4) 0.127(4) -0.032(4) -0.032(3) 0.013(3)
C54 0.0430(17) 0.082(2) 0.121(3) -0.046(2) -0.0246(18) 0.0141(16)
C481 0.042(3) 0.073(3) 0.071(3) -0.023(3) -0.018(3) -0.006(3)
C491 0.045(3) 0.073(3) 0.057(3) -0.012(3) -0.025(3) -0.011(3)
C521 0.052(3) 0.115(4) 0.133(4) -0.043(4) -0.026(3) -0.003(3)
C531 0.047(3) 0.087(4) 0.119(4) -0.054(3) -0.025(3) 0.011(3)

loop_
_atom_type_symbol
_atom_type_scat_dispersion_real
_atom_type_scat_dispersion_imag
_atom_type_scat_Cromer_Mann_a1
_atom_type_scat_Cromer_Mann_b1
_atom_type_scat_Cromer_Mann_a2
_atom_type_scat_Cromer_Mann_b2
_atom_type_scat_Cromer_Mann_a3
_atom_type_scat_Cromer_Mann_b3
_atom_type_scat_Cromer_Mann_a4
_atom_type_scat_Cromer_Mann_b4
_atom_type_scat_Cromer_Mann_c
_atom_type_scat_source
C 0.0181 0.0091 2.3100 20.8439 1.0200 10.2075 1.5886 0.5687 0.8650 51.6512 0.2156 'International Tables Vol C 4.2.6.8 and 6.1.1.4'
H 0.0000 0.0000 0.4930 10.5109 0.3229 26.1257 0.1402 3.1424 0.0408 57.7998 0.0030 'International Tables Vol C 4.2.6.8 and 6.1.1.4'
O 0.0492 0.0322 3.0485 13.2771 2.2868 5.7011 1.5463 0.3239 0.8670 32.9089 0.2508 'International Tables Vol C 4.2.6.8 and 6.1.1.4'
P 0.2955 0.4335 6.4345 1.9067 4.1791 27.1570 1.7800 0.5260 1.4908 68.1645 1.1149 'International Tables Vol C 4.2.6.8 and 6.1.1.4'
Co -2.3653 3.6143 12.2841 4.2791 7.3409 0.2784 4.0034 13.5359 2.3488 71.1692 1.0118 'International Tables Vol C 4.2.6.8 and 6.1.1.4'
Sr -0.3528 1.8200 17.5663 1.5564 9.8184 14.0988 5.4220 0.1664 2.6694 132.3760 2.5064 'International Tables Vol C 4.2.6.8 and 6.1.1.4'

loop_
_geom_angle_atom_site_label_1
_geom_angle_site_symmetry_1
_geom_angle_atom_site_label_2
_geom_angle_atom_site_label_3
_geom_angle_site_symmetry_3
_geom_angle
_geom_angle_publ_flag
O1 2_666 Sr1 O5 2_676 137.43(7) yes
O1 2_666 Sr1 Co1 . 81.40(4) yes
O5 2_676 Sr1 Co1 . 121.04(5) yes
O1 2_666 Sr1 O2 . 114.64(6) yes
O5 2_676 Sr1 O2 . 70.12(6) yes
Co1 . Sr1 O2 . 51.53(4) yes
O1 2_666 Sr1 O4 . 87.77(6) yes
O5 2_676 Sr1 O4 . 76.56(6) yes
Co1 . Sr1 O4 . 161.85(5) yes
O2 . Sr1 O4 . 146.51(6) yes
O1 2_666 Sr1 O7 . 151.52(6) yes
O5 2_676 Sr1 O7 . 70.42(7) yes
Co1 . Sr1 O7 . 87.09(4) yes
O2 . Sr1 O7 . 76.41(7) yes
O4 . Sr1 O7 . 95.83(6) yes
O1 2_666 Sr1 O8 . 76.23(6) yes
O5 2_676 Sr1 O8 . 134.04(6) yes
Co1 . Sr1 O8 . 88.32(5) yes
O2 . Sr1 O8 . 132.52(6) yes
O4 . Sr1 O8 . 74.92(6) yes
O1 2_666 Sr1 O9 . 69.56(7) yes
O5 2_676 Sr1 O9 . 73.55(7) yes
Co1 . Sr1 O9 . 92.38(7) yes
O2 . Sr1 O9 . 70.24(9) yes
O4 . Sr1 O9 . 97.45(8) yes
O1 2_666 Sr1 C2 . 100.31(7) yes
O5 2_676 Sr1 C2 . 93.19(7) yes
Co1 . Sr1 C2 . 28.16(6) yes
O2 . Sr1 C2 . 23.37(7) yes
O4 . Sr1 C2 . 169.75(7) yes
O1 2_666 Sr1 C50 . 59.97(7) yes
O5 2_676 Sr1 C50 . 137.85(9) yes
Co1 . Sr1 C50 . 96.88(8) yes
O2 . Sr1 C50 . 147.30(9) yes
O4 . Sr1 C50 . 65.02(9) yes
O1 2_666 Sr1 O1 . 46.70(6) yes
O5 2_676 Sr1 O1 . 134.97(5) yes
Co1 . Sr1 O1 . 36.56(2) yes
O2 . Sr1 O1 . 72.42(5) yes
O4 . Sr1 O1 . 134.45(5) yes
O7 . Sr1 O8 . 77.48(6) yes
O7 . Sr1 O9 . 137.26(7) yes
O8 . Sr1 O9 . 145.26(7) yes
O7 . Sr1 C2 . 80.10(7) yes
O8 . Sr1 C2 . 112.97(7) yes
O9 . Sr1 C2 . 79.71(9) yes
O7 . Sr1 C50 . 96.04(7) yes
O8 . Sr1 C50 . 20.08(7) yes
O9 . Sr1 C50 . 126.34(8) yes
C2 . Sr1 C50 . 124.55(10) yes
O7 . Sr1 O1 . 123.03(5) yes
O8 . Sr1 O1 . 90.12(5) yes
O9 . Sr1 O1 . 70.93(6) yes
C2 . Sr1 O1 . 54.09(6) yes
C50 . Sr1 O1 . 86.32(8) yes
Sr1 . Co1 P1 . 153.94(2) yes
Sr1 . Co1 C1 . 95.40(8) yes
P1 . Co1 C1 . 105.98(8) yes
Sr1 . Co1 C2 . 52.29(8) yes
P1 . Co1 C2 . 104.34(8) yes
C1 . Co1 C2 . 113.46(12) yes
Sr1 . Co1 C3 . 84.86(9) yes
P1 . Co1 C3 . 100.83(9) yes
C1 . Co1 C3 . 110.78(12) yes
C2 . Co1 C3 . 119.47(13) yes
P2 . Co2 C4 . 113.01(8) yes
P2 . Co2 C5 . 108.11(8) yes
C4 . Co2 C5 . 109.80(11) yes
P2 . Co2 C6 . 105.79(8) yes
C4 . Co2 C6 . 112.79(12) yes
C5 . Co2 C6 . 107.04(12) yes
Co1 . P1 C7 . 117.00(7) yes
Co1 . P1 C13 . 114.07(7) yes
C7 . P1 C13 . 105.41(10) yes
Co1 . P1 C19 . 112.97(8) yes
C7 . P1 C19 . 100.75(10) yes
C13 . P1 C19 . 105.16(10) yes
Co2 . P2 C25 . 115.77(7) yes
Co2 . P2 C31 . 111.65(8) yes
C25 . P2 C31 . 101.96(10) yes
Co2 . P2 C37 . 117.47(7) yes
C25 . P2 C37 . 104.45(10) yes
C31 . P2 C37 . 103.77(10) yes
Sr1 2_666 O1 C1 . 163.71(17) yes
Sr1 2_666 O1 Sr1 . 133.30(6) yes
C1 . O1 Sr1 . 47.99(15) yes
Sr1 . O2 C2 . 79.74(17) yes
Sr1 . O4 C4 . 135.59(17) yes
Sr1 2_676 O5 C5 . 166.3(2) yes
Sr1 . O7 C43 . 125.86(16) yes
Sr1 . O7 C46 . 126.39(16) yes
C43 . O7 C46 . 106.0(2) yes
Sr1 . O8 C47 . 125.32(15) yes
Sr1 . O8 C50 . 122.36(16) yes
C47 . O8 C50 . 107.8(2) yes
Sr1 . O9 C51 . 127.4(2) yes
Sr1 . O9 C54 . 121.8(2) yes
C51 . O9 C54 . 109.5(3) yes
O1 . C1 Co1 . 179.9(2) yes
Sr1 . C2 O2 . 76.89(16) yes
Sr1 . C2 Co1 . 99.55(11) yes
O2 . C2 Co1 . 176.3(2) yes
O3 . C3 Co1 . 176.9(3) yes
O4 . C4 Co2 . 173.4(2) yes
O5 . C5 Co2 . 173.5(2) yes
O6 . C6 Co2 . 176.0(2) yes
P1 . C7 C8 . 111.75(16) yes
P1 . C7 C12 . 111.31(15) yes
C8 . C7 C12 . 109.97(19) yes
P1 . C7 H71 . 104.8 no
C8 . C7 H71 . 110.2 no
C12 . C7 H71 . 108.6 no
C7 . C8 C9 . 111.4(2) yes
C7 . C8 H81 . 100.9 no
C9 . C8 H81 . 111.9 no
C7 . C8 H82 . 113.9 no
C9 . C8 H82 . 104.6 no
H81 . C8 H82 . 114.4 no
C8 . C9 C10 . 111.2(2) yes
C8 . C9 H91 . 115.5 no
C10 . C9 H91 . 111.0 no
C8 . C9 H92 . 102.4 no
C10 . C9 H92 . 109.4 no
H91 . C9 H92 . 106.7 no
C9 . C10 C11 . 110.5(2) yes
C9 . C10 H101 . 107.6 no
C11 . C10 H101 . 115.3 no
C9 . C10 H102 . 106.7 no
C11 . C10 H102 . 109.2 no
H101 . C10 H102 . 107.2 no
C10 . C11 C12 . 111.1(2) yes
C10 . C11 H111 . 110.4 no
C12 . C11 H111 . 103.0 no
C10 . C11 H112 . 115.3 no
C12 . C11 H112 . 109.6 no
H111 . C11 H112 . 106.6 no
C7 . C12 C11 . 112.5(2) yes
C7 . C12 H121 . 106.8 no
C11 . C12 H121 . 114.3 no
C7 . C12 H122 . 108.0 no
C11 . C12 H122 . 112.3 no
H121 . C12 H122 . 102.2 no
P1 . C13 C14 . 111.71(15) yes
P1 . C13 C18 . 117.30(16) yes
C14 . C13 C18 . 109.72(19) yes
P1 . C13 H131 . 105.3 no
C14 . C13 H131 . 105.7 no
C18 . C13 H131 . 106.3 no
C13 . C14 C15 . 111.2(2) yes
C13 . C14 H141 . 119.0 no
C15 . C14 H141 . 103.5 no
C13 . C14 H142 . 105.9 no
C15 . C14 H142 . 100.7 no
H141 . C14 H142 . 115.0 no
C14 . C15 C16 . 111.7(2) yes
C14 . C15 H151 . 110.0 no
C16 . C15 H151 . 102.7 no
C14 . C15 H152 . 109.0 no
C16 . C15 H152 . 106.3 no
H151 . C15 H152 . 116.9 no
C15 . C16 C17 . 110.2(2) yes
C15 . C16 H161 . 110.1 no
C17 . C16 H161 . 111.1 no
C15 . C16 H162 . 104.8 no
C17 . C16 H162 . 111.3 no
H161 . C16 H162 . 109.3 no
C16 . C17 C18 . 111.8(2) yes
C16 . C17 H171 . 111.3 no
C18 . C17 H171 . 107.7 no
C16 . C17 H172 . 110.8 no
C18 . C17 H172 . 101.5 no
H171 . C17 H172 . 113.4 no
C17 . C18 C13 . 110.9(2) yes
C17 . C18 H181 . 111.7 no
C13 . C18 H181 . 111.7 no
C17 . C18 H182 . 109.0 no
C13 . C18 H182 . 106.4 no
H181 . C18 H182 . 106.8 no
P1 . C19 C20 . 118.95(17) yes
P1 . C19 C24 . 113.14(17) yes
C20 . C19 C24 . 109.4(2) yes
P1 . C19 H191 . 99.9 no
C20 . C19 H191 . 106.0 no
C24 . C19 H191 . 108.3 no
C19 . C20 C21 . 109.5(2) yes
C19 . C20 H201 . 111.3 no
C21 . C20 H201 . 110.1 no
C19 . C20 H202 . 97.0 no
C21 . C20 H202 . 111.3 no
H201 . C20 H202 . 116.9 no
C20 . C21 C22 . 111.6(2) yes
C20 . C21 H211 . 114.1 no
C22 . C21 H211 . 110.4 no
C20 . C21 H212 . 114.1 no
C22 . C21 H212 . 108.2 no
H211 . C21 H212 . 97.5 no
C21 . C22 C23 . 111.3(2) yes
C21 . C22 H221 . 107.1 no
C23 . C22 H221 . 104.4 no
C21 . C22 H222 . 107.4 no
C23 . C22 H222 . 114.9 no
H221 . C22 H222 . 111.6 no
C22 . C23 C24 . 112.6(3) yes
C22 . C23 H231 . 110.9 no
C24 . C23 H231 . 109.8 no
C22 . C23 H232 . 107.4 no
C24 . C23 H232 . 109.4 no
H231 . C23 H232 . 106.5 no
C19 . C24 C23 . 109.4(2) yes
C19 . C24 H241 . 112.6 no
C23 . C24 H241 . 109.8 no
C19 . C24 H242 . 107.0 no
C23 . C24 H242 . 105.7 no
H241 . C24 H242 . 112.1 no
P2 . C25 C26 . 112.73(16) yes
P2 . C25 C30 . 110.30(15) yes
C26 . C25 C30 . 109.92(19) yes
P2 . C25 H251 . 112.0 no
C26 . C25 H251 . 107.6 no
C30 . C25 H251 . 103.9 no
C25 . C26 C27 . 111.1(2) yes
C25 . C26 H261 . 113.8 no
C27 . C26 H261 . 113.6 no
C25 . C26 H262 . 104.3 no
C27 . C26 H262 . 112.3 no
H261 . C26 H262 . 100.9 no
C26 . C27 C28 . 111.5(2) yes
C26 . C27 H271 . 106.0 no
C28 . C27 H271 . 110.3 no
C26 . C27 H272 . 109.5 no
C28 . C27 H272 . 106.9 no
H271 . C27 H272 . 112.7 no
C27 . C28 C29 . 110.9(2) yes
C27 . C28 H281 . 114.2 no
C29 . C28 H281 . 103.6 no
C27 . C28 H282 . 102.0 no
C29 . C28 H282 . 118.4 no
H281 . C28 H282 . 108.1 no
C28 . C29 C30 . 111.0(2) yes
C28 . C29 H291 . 105.3 no
C30 . C29 H291 . 117.3 no
C28 . C29 H292 . 105.5 no
C30 . C29 H292 . 114.3 no
H291 . C29 H292 . 102.3 no
C25 . C30 C29 . 112.0(2) yes
C25 . C30 H301 . 103.1 no
C29 . C30 H301 . 102.5 no
C25 . C30 H302 . 113.0 no
C29 . C30 H302 . 114.8 no
H301 . C30 H302 . 110.3 no
P2 . C31 C32 . 119.22(17) yes
P2 . C31 C36 . 111.91(16) yes
C32 . C31 C36 . 109.4(2) yes
P2 . C31 H311 . 101.5 no
C32 . C31 H311 . 105.3 no
C36 . C31 H311 . 108.5 no
C31 . C32 C33 . 110.6(2) yes
C31 . C32 H321 . 107.1 no
C33 . C32 H321 . 113.0 no
C31 . C32 H322 . 110.1 no
C33 . C32 H322 . 104.7 no
H321 . C32 H322 . 111.5 no
C32 . C33 C34 . 110.8(2) yes
C32 . C33 H331 . 110.2 no
C34 . C33 H331 . 112.1 no
C32 . C33 H332 . 106.2 no
C34 . C33 H332 . 106.0 no
H331 . C33 H332 . 111.3 no
C33 . C34 C35 . 110.4(2) yes
C33 . C34 H341 . 109.9 no
C35 . C34 H341 . 110.5 no
C33 . C34 H342 . 110.5 no
C35 . C34 H342 . 104.5 no
H341 . C34 H342 . 111.0 no
C34 . C35 C36 . 111.9(3) yes
C34 . C35 H351 . 102.4 no
C36 . C35 H351 . 112.8 no
C34 . C35 H352 . 109.5 no
C36 . C35 H352 . 111.2 no
H351 . C35 H352 . 108.6 no
C35 . C36 C31 . 110.4(2) yes
C35 . C36 H361 . 115.5 no
C31 . C36 H361 . 99.2 no
C35 . C36 H362 . 104.6 no
C31 . C36 H362 . 105.9 no
H361 . C36 H362 . 120.5 no
P2 . C37 C38 . 117.29(17) yes
P2 . C37 C42 . 112.12(17) yes
C38 . C37 C42 . 110.08(19) yes
P2 . C37 H371 . 100.2 no
C38 . C37 H371 . 106.2 no
C42 . C37 H371 . 110.3 no
C37 . C38 C39 . 111.5(2) yes
C37 . C38 H381 . 109.8 no
C39 . C38 H381 . 111.6 no
C37 . C38 H382 . 101.4 no
C39 . C38 H382 . 107.3 no
H381 . C38 H382 . 114.8 no
C38 . C39 C40 . 111.1(2) yes
C38 . C39 H391 . 105.4 no
C40 . C39 H391 . 110.9 no
C38 . C39 H392 . 114.9 no
C40 . C39 H392 . 112.4 no
H391 . C39 H392 . 101.6 no
C39 . C40 C41 . 110.5(2) yes
C39 . C40 H401 . 109.8 no
C41 . C40 H401 . 110.4 no
C39 . C40 H402 . 111.4 no
C41 . C40 H402 . 110.4 no
H401 . C40 H402 . 104.1 no
C40 . C41 C42 . 112.4(2) yes
C40 . C41 H411 . 110.9 no
C42 . C41 H411 . 105.2 no
C40 . C41 H412 . 106.9 no
C42 . C41 H412 . 116.7 no
H411 . C41 H412 . 104.4 no
C37 . C42 C41 . 111.8(2) yes
C37 . C42 H421 . 110.9 no
C41 . C42 H421 . 109.3 no
C37 . C42 H422 . 109.1 no
C41 . C42 H422 . 109.8 no
H421 . C42 H422 . 105.8 no
O7 . C43 C44 . 104.6(2) yes
O7 . C43 H431 . 106.2 no
C44 . C43 H431 . 112.3 no
O7 . C43 H432 . 110.7 no
C44 . C43 H432 . 111.1 no
H431 . C43 H432 . 111.6 no
C43 . C44 C45 . 104.0(3) yes
C43 . C44 H441 . 115.9 no
C45 . C44 H441 . 109.9 no
C43 . C44 H442 . 106.9 no
C45 . C44 H442 . 109.0 no
H441 . C44 H442 . 110.7 no
C44 . C45 C46 . 105.5(2) yes
C44 . C45 H451 . 106.3 no
C46 . C45 H451 . 110.2 no
C44 . C45 H452 . 112.6 no
C46 . C45 H452 . 112.2 no
H451 . C45 H452 . 109.9 no
C45 . C46 O7 . 104.8(3) yes
C45 . C46 H461 . 110.1 no
O7 . C46 H461 . 116.7 no
C45 . C46 H462 . 104.7 no
O7 . C46 H462 . 107.7 no
H461 . C46 H462 . 111.9 no
O8 . C47 C48 . 104.7(3) yes
O8 . C47 C481 . 106.6(4) yes
C48 . C47 C481 . 20.7(4) yes
O8 . C47 H471 . 114.2 no
C48 . C47 H471 . 116.3 no
C481 . C47 H471 . 97.8 no
O8 . C47 H472 . 103.0 no
C48 . C47 H472 . 104.6 no
C481 . C47 H472 . 122.9 no
H471 . C47 H472 . 112.7 no
C47 . C48 C49 . 101.4(5) yes
C47 . C48 H481 . 111.1 no
C49 . C48 H481 . 112.3 no
C47 . C48 H482 . 111.4 no
C49 . C48 H482 . 111.0 no
H481 . C48 H482 . 109.5 no
C48 . C49 C50 . 97.5(5) yes
C48 . C49 H491 . 113.2 no
C50 . C49 H491 . 113.6 no
C48 . C49 H492 . 111.3 no
C50 . C49 H492 . 111.4 no
H491 . C49 H492 . 109.5 no
C49 . C50 O8 . 103.0(4) yes
C49 . C50 Sr1 . 139.7(4) yes
O8 . C50 Sr1 . 37.56(11) yes
C49 . C50 C491 . 14.7(6) yes
O8 . C50 C491 . 109.0(4) yes
Sr1 . C50 C491 . 146.4(4) yes
C49 . C50 H501 . 100.2 no
O8 . C50 H501 . 97.9 no
Sr1 . C50 H501 . 83.0 no
C491 . C50 H501 . 111.8 no
C49 . C50 H502 . 121.3 no
O8 . C50 H502 . 117.5 no
Sr1 . C50 H502 . 92.7 no
C491 . C50 H502 . 107.2 no
H501 . C50 H502 . 113.3 no
O9 . C51 C52 . 99.4(6) yes
O9 . C51 C521 . 106.5(5) yes
C52 . C51 C521 . 28.9(6) yes
O9 . C51 H511 . 112.2 no
C52 . C51 H511 . 113.8 no
C521 . C51 H511 . 85.5 no
O9 . C51 H512 . 111.6 no
C52 . C51 H512 . 110.1 no
C521 . C51 H512 . 128.7 no
H511 . C51 H512 . 109.5 no
C51 . C52 C53 . 91.1(7) yes
C51 . C52 H521 . 108.9 no
C53 . C52 H521 . 102.3 no
C51 . C52 H522 . 111.2 no
C53 . C52 H522 . 131.4 no
H521 . C52 H522 . 109.5 no
C52 . C53 C54 . 94.6(7) yes
C52 . C53 H531 . 137.1 no
C54 . C53 H531 . 107.8 no
C52 . C53 H532 . 97.2 no
C54 . C53 H532 . 107.7 no
H531 . C53 H532 . 109.5 no
C53 . C54 O9 . 99.2(5) yes
C53 . C54 C531 . 22.1(5) yes
O9 . C54 C531 . 113.0(5) yes
C53 . C54 H541 . 98.3 no
O9 . C54 H541 . 108.8 no
C531 . C54 H541 . 108.1 no
C53 . C54 H542 . 130.4 no
O9 . C54 H542 . 109.0 no
C531 . C54 H542 . 108.4 no
H541 . C54 H542 . 109.5 no
C47 . C481 C491 . 105.8(5) yes
C47 . C481 H4811 . 109.5 no
C491 . C481 H4811 . 109.1 no
C47 . C481 H4812 . 111.3 no
C491 . C481 H4812 . 111.6 no
H4811 . C481 H4812 . 109.5 no
C481 . C491 C50 . 105.2(5) yes
C481 . C491 H4911 . 90.7 no
C50 . C491 H4911 . 108.6 no
C481 . C491 H4912 . 131.9 no
C50 . C491 H4912 . 108.4 no
H4911 . C491 H4912 . 109.5 no
C51 . C521 C531 . 109.9(6) yes
C51 . C521 H5211 . 111.0 no
C531 . C521 H5211 . 125.9 no
C51 . C521 H5212 . 108.3 no
C531 . C521 H5212 . 89.2 no
H5211 . C521 H5212 . 109.5 no
C521 . C531 C54 . 100.3(6) yes
C521 . C531 H5311 . 86.3 no
C54 . C531 H5311 . 113.2 no
C521 . C531 H5312 . 130.7 no
C54 . C531 H5312 . 113.9 no
H5311 . C531 H5312 . 109.5 no

loop_
_geom_bond_atom_site_label_1
_geom_bond_atom_site_label_2
_geom_bond_site_symmetry_2
_geom_bond_distance
_geom_bond_publ_flag
Sr1 O1 2_666 2.6197(18) yes
Sr1 O5 2_676 2.5960(19) yes
Sr1 Co1 . 3.6263(4) yes
Sr1 O2 . 2.879(2) yes
Sr1 O4 . 2.5639(18) yes
Sr1 O7 . 2.5401(18) yes
Sr1 O8 . 2.5520(17) yes
Sr1 O9 . 2.559(2) yes
Sr1 C2 . 2.909(2) yes
Sr1 C50 . 3.536(3) yes
Sr1 O1 . 4.856(2) yes
Co1 P1 . 2.2073(6) yes
Co1 C1 . 1.732(2) yes
Co1 C2 . 1.735(3) yes
Co1 C3 . 1.758(3) yes
Co2 P2 . 2.2152(6) yes
Co2 C4 . 1.728(3) yes
Co2 C5 . 1.732(2) yes
Co2 C6 . 1.752(3) yes
P1 C7 . 1.865(2) yes
P1 C13 . 1.872(2) yes
P1 C19 . 1.861(2) yes
P2 C25 . 1.863(2) yes
P2 C31 . 1.876(2) yes
P2 C37 . 1.873(2) yes
O1 C1 . 1.173(3) yes
O2 C2 . 1.173(3) yes
O3 C3 . 1.156(3) yes
O4 C4 . 1.185(3) yes
O5 C5 . 1.169(3) yes
O6 C6 . 1.156(3) yes
O7 C43 . 1.444(3) yes
O7 C46 . 1.448(3) yes
O8 C47 . 1.460(3) yes
O8 C50 . 1.437(4) yes
O9 C51 . 1.423(5) yes
O9 C54 . 1.433(5) yes
C7 C8 . 1.536(3) yes
C7 C12 . 1.536(3) yes
C7 H71 . 0.922 no
C8 C9 . 1.528(3) yes
C8 H81 . 0.974 no
C8 H82 . 0.910 no
C9 C10 . 1.523(4) yes
C9 H91 . 0.974 no
C9 H92 . 0.977 no
C10 C11 . 1.524(4) yes
C10 H101 . 0.924 no
C10 H102 . 0.947 no
C11 C12 . 1.527(3) yes
C11 H111 . 0.956 no
C11 H112 . 0.955 no
C12 H121 . 0.989 no
C12 H122 . 1.024 no
C13 C14 . 1.545(3) yes
C13 C18 . 1.531(3) yes
C13 H131 . 1.001 no
C14 C15 . 1.529(3) yes
C14 H141 . 0.963 no
C14 H142 . 1.007 no
C15 C16 . 1.519(3) yes
C15 H151 . 0.925 no
C15 H152 . 0.994 no
C16 C17 . 1.517(4) yes
C16 H161 . 1.006 no
C16 H162 . 0.997 no
C17 C18 . 1.533(3) yes
C17 H171 . 0.987 no
C17 H172 . 1.018 no
C18 H181 . 1.019 no
C18 H182 . 0.979 no
C19 C20 . 1.536(3) yes
C19 C24 . 1.534(3) yes
C19 H191 . 0.989 no
C20 C21 . 1.528(4) yes
C20 H201 . 1.051 no
C20 H202 . 0.971 no
C21 C22 . 1.516(4) yes
C21 H211 . 0.983 no
C21 H212 . 0.957 no
C22 C23 . 1.524(5) yes
C22 H221 . 1.035 no
C22 H222 . 1.022 no
C23 C24 . 1.534(4) yes
C23 H231 . 1.024 no
C23 H232 . 0.979 no
C24 H241 . 0.916 no
C24 H242 . 0.928 no
C25 C26 . 1.534(3) yes
C25 C30 . 1.534(3) yes
C25 H251 . 1.032 no
C26 C27 . 1.527(4) yes
C26 H261 . 0.950 no
C26 H262 . 0.954 no
C27 C28 . 1.514(4) yes
C27 H271 . 0.899 no
C27 H272 . 0.980 no
C28 C29 . 1.526(4) yes
C28 H281 . 0.948 no
C28 H282 . 0.980 no
C29 C30 . 1.524(3) yes
C29 H291 . 0.969 no
C29 H292 . 0.991 no
C30 H301 . 1.032 no
C30 H302 . 0.907 no
C31 C32 . 1.529(3) yes
C31 C36 . 1.533(3) yes
C31 H311 . 1.006 no
C32 C33 . 1.528(4) yes
C32 H321 . 0.920 no
C32 H322 . 1.023 no
C33 C34 . 1.522(4) yes
C33 H331 . 0.908 no
C33 H332 . 0.970 no
C34 C35 . 1.527(5) yes
C34 H341 . 0.953 no
C34 H342 . 1.070 no
C35 C36 . 1.536(4) yes
C35 H351 . 0.942 no
C35 H352 . 0.937 no
C36 H361 . 1.009 no
C36 H362 . 1.054 no
C37 C38 . 1.533(3) yes
C37 C42 . 1.532(3) yes
C37 H371 . 1.009 no
C38 C39 . 1.524(4) yes
C38 H381 . 0.974 no
C38 H382 . 0.979 no
C39 C40 . 1.526(4) yes
C39 H391 . 0.955 no
C39 H392 . 1.023 no
C40 C41 . 1.516(4) yes
C40 H401 . 0.976 no
C40 H402 . 0.997 no
C41 C42 . 1.530(4) yes
C41 H411 . 1.010 no
C41 H412 . 0.997 no
C42 H421 . 0.988 no
C42 H422 . 0.953 no
C43 C44 . 1.509(4) yes
C43 H431 . 0.977 no
C43 H432 . 0.977 no
C44 C45 . 1.524(5) yes
C44 H441 . 0.955 no
C44 H442 . 0.971 no
C45 C46 . 1.531(4) yes
C45 H451 . 0.972 no
C45 H452 . 1.030 no
C46 H461 . 1.003 no
C46 H462 . 0.988 no
C47 C48 . 1.536(4) yes
C47 C481 . 1.517(5) yes
C47 H471 . 0.981 no
C47 H472 . 1.058 no
C48 C49 . 1.527(5) yes
C48 H481 . 0.950 no
C48 H482 . 0.950 no
C49 C50 . 1.523(5) yes
C49 H491 . 0.950 no
C49 H492 . 0.950 no
C50 C491 . 1.515(5) yes
C50 H501 . 1.013 no
C50 H502 . 1.036 no
C51 C52 . 1.540(5) yes
C51 C521 . 1.523(5) yes
C51 H511 . 0.950 no
C51 H512 . 0.950 no
C52 C53 . 1.533(5) yes
C52 H521 . 0.950 no
C52 H522 . 0.950 no
C53 C54 . 1.519(5) yes
C53 H531 . 0.950 no
C53 H532 . 0.950 no
C54 C531 . 1.515(5) yes
C54 H541 . 0.950 no
C54 H542 . 0.950 no
C481 C491 . 1.517(5) yes
C481 H4811 . 0.950 no
C481 H4812 . 0.950 no
C491 H4911 . 0.950 no
C491 H4912 . 0.950 no
C521 C531 . 1.529(5) yes
C521 H5211 . 0.950 no
C521 H5212 . 0.950 no
C531 H5311 . 0.950 no
C531 H5312 . 0.950 no
